data_7123633
loop_
_publ_author_name
'Wei, Yongge'
'Yu, Han'
'Zhao, Qixing'
'Wei, Zheyu'
'Wu, Zhikang'
'Li, Qi'
'Han, Sheng'

_publ_section_title
;
 Iron-Catalyzed Oxidative Functionalization of C(sp3)&#x2212;H Bonds under
 Bromide-synergized Mild Conditions
;
_journal_name_full 'Chemical Communications'
_journal_paper_doi 10.1039/C9CC03939B
_journal_year 2019
_chemical_formula_moiety 'Co H7 Mo6 O24, Cl, 3(C16 H36 N)'
_chemical_formula_sum 'C48 H115 Cl Co Mo6 N3 O24'
_chemical_formula_weight 1788.44
_space_group_crystal_system monoclinic
_space_group_IT_number 15
_space_group_name_Hall '-C 2yc'
_space_group_name_H-M_alt 'C 1 2/c 1'
_symmetry_space_group_name_Hall '-C 2yc'
_symmetry_space_group_name_H-M 'C 1 2/c 1'
_atom_sites_solution_hydrogens mixed
_audit_creation_date 2018-12-03
_audit_creation_method
;
Olex2 1.2
(compiled 2018.05.29 svn.r3508 for OlexSys, GUI svn.r5506)
;
_audit_update_record
;
2018-12-03 deposited with the CCDC.    2019-06-11 downloaded from the CCDC.
;
_cell_angle_alpha 90
_cell_angle_beta 99.6138(13)
_cell_angle_gamma 90
_cell_formula_units_Z 8
_cell_length_a 26.1667(4)
_cell_length_b 16.5284(2)
_cell_length_c 32.6499(4)
_cell_measurement_reflns_used 24843
_cell_measurement_temperature 100
_cell_measurement_theta_max 29.3260
_cell_measurement_theta_min 3.5920
_cell_volume 13922.6(3)
_computing_cell_refinement 'CrysAlisPro 1.171.39.46 (Rigaku OD, 2018)'
_computing_data_collection 'CrysAlisPro 1.171.39.46 (Rigaku OD, 2018)'
_computing_data_reduction 'CrysAlisPro 1.171.39.46 (Rigaku OD, 2018)'
_computing_molecular_graphics 'Olex2 (Dolomanov et al., 2009)'
_computing_publication_material 'Olex2 (Dolomanov et al., 2009)'
_computing_structure_refinement 'ShelXL (Sheldrick, 2015)'
_diffrn_ambient_temperature 100
_diffrn_detector 'CCD plate'
_diffrn_detector_area_resol_mean 10.4273
_diffrn_detector_type AtlasS2
_diffrn_measured_fraction_theta_full 0.997
_diffrn_measured_fraction_theta_max 0.876
_diffrn_measurement_details
;
List of Runs (angles in degrees, time in seconds):

  # Type    Start    End  Width  t~exp~   \w     \q     \k     \f   Frames
#--------------------------------------------------------------------------
  1  \w    -23.00  84.25   0.75    3.65    --    9.97  77.00 -60.00  143
  2  \w    -57.00  32.25   0.75    3.65    --    9.97 -38.00   0.00  119
  3  \w    -19.00  50.00   0.75    3.65    --    9.97 -99.00 150.00   92
  4  \w    -59.00 -17.75   0.75    3.65    --    9.97 -57.00 -90.00   55
  5  \w    -16.00  16.25   0.75    3.65    --  -11.85 -99.00 150.00   43
;
_diffrn_measurement_device 'four-circle diffractometer'
_diffrn_measurement_device_type 'SuperNova, Dual, Cu at home/near, AtlasS2'
_diffrn_measurement_method '\w scans'
_diffrn_orient_matrix_type 'CrysAlisPro convention (1999,Acta A55,543-557)'
_diffrn_orient_matrix_UB_11 -0.0266000000
_diffrn_orient_matrix_UB_12 -0.0093817000
_diffrn_orient_matrix_UB_13 -0.0063078000
_diffrn_orient_matrix_UB_21 -0.0059533000
_diffrn_orient_matrix_UB_22 0.0418899000
_diffrn_orient_matrix_UB_23 -0.0013968000
_diffrn_orient_matrix_UB_31 0.0035520000
_diffrn_orient_matrix_UB_32 0.0000298000
_diffrn_orient_matrix_UB_33 -0.0210629000
_diffrn_radiation_monochromator mirror
_diffrn_radiation_probe x-ray
_diffrn_radiation_type MoK\a
_diffrn_radiation_wavelength 0.71073
_diffrn_reflns_av_R_equivalents 0.0411
_diffrn_reflns_av_unetI/netI 0.0452
_diffrn_reflns_Laue_measured_fraction_full 0.997
_diffrn_reflns_Laue_measured_fraction_max 0.876
_diffrn_reflns_limit_h_max 34
_diffrn_reflns_limit_h_min -35
_diffrn_reflns_limit_k_max 22
_diffrn_reflns_limit_k_min -22
_diffrn_reflns_limit_l_max 45
_diffrn_reflns_limit_l_min -41
_diffrn_reflns_number 64474
_diffrn_reflns_point_group_measured_fraction_full 0.997
_diffrn_reflns_point_group_measured_fraction_max 0.876
_diffrn_reflns_theta_full 26.000
_diffrn_reflns_theta_max 29.500
_diffrn_reflns_theta_min 3.365
_diffrn_source 'micro-focus sealed X-ray tube'
_diffrn_source_type 'SuperNova (Mo) X-ray Source'
_exptl_absorpt_coefficient_mu 1.388
_exptl_absorpt_correction_T_max 1.00000
_exptl_absorpt_correction_T_min 0.85977
_exptl_absorpt_correction_type multi-scan
_exptl_absorpt_process_details
;
CrysAlisPro 1.171.39.46 (Rigaku Oxford Diffraction, 2018)
Empirical absorption correction using spherical harmonics,
 implemented in SCALE3 ABSPACK scaling algorithm.
;
_exptl_crystal_colour 'clear light green'
_exptl_crystal_density_diffrn 1.706
_exptl_crystal_description irregular
_exptl_crystal_F_000 7296
_exptl_crystal_size_max 0.2
_exptl_crystal_size_mid 0.2
_exptl_crystal_size_min 0.2
_refine_diff_density_max 0.684
_refine_diff_density_min -0.760
_refine_diff_density_rms 0.111
_refine_ls_extinction_method none
_refine_ls_goodness_of_fit_ref 1.068
_refine_ls_hydrogen_treatment mixed
_refine_ls_matrix_type full
_refine_ls_number_parameters 788
_refine_ls_number_reflns 17009
_refine_ls_number_restraints 7
_refine_ls_restrained_S_all 1.067
_refine_ls_R_factor_all 0.0486
_refine_ls_R_factor_gt 0.0325
_refine_ls_shift/su_max 0.002
_refine_ls_shift/su_mean 0.000
_refine_ls_structure_factor_coef Fsqd
_refine_ls_weighting_details 'w=1/[\s^2^(Fo^2^)+(0.0192P)^2^+20.9868P] where P=(Fo^2^+2Fc^2^)/3'
_refine_ls_weighting_scheme calc
_refine_ls_wR_factor_gt 0.0619
_refine_ls_wR_factor_ref 0.0679
_reflns_Friedel_coverage 0.000
_reflns_number_gt 13594
_reflns_number_total 17009
_reflns_threshold_expression 'I > 2\s(I)'
_cod_data_source_file c9cc03939b2.cif
_cod_data_source_block como6cl
_cod_database_code 7123633
_shelx_shelxl_version_number 2014/7
_chemical_oxdiff_formula 'Co Mo Cl C N O'
_shelx_space_group_comment
;
The symmetry employed for this shelxl refinement is uniquely defined
by the following loop, which should always be used as a source of
symmetry information in preference to the above space-group names.
They are only intended as comments.
;
_reflns_odcompleteness_completeness 99.70
_reflns_odcompleteness_iscentric 1
_reflns_odcompleteness_theta 26.32
_olex2_refinement_description
;
1. Fixed Uiso
 At 1.2 times of:
  All C(H,H) groups
 At 1.5 times of:
  All C(H,H,H) groups
2. Restrained distances
 O1-H1 = O2-H2 = O3-H3 = O5-H5 = O4-H4 = O6-H6 = O11-H11
 0.85 with sigma of 0.001
3.a Secondary CH2 refined with riding coordinates:
 C27(H27A,H27B), C23(H23A,H23B), C30(H30A,H30B), C21(H21A,H21B), C22(H22A,
 H22B), C29(H29A,H29B), C46(H46A,H46B), C26(H26A,H26B), C5(H5A,H5B), C25(H25A,
 H25B), C41(H41A,H41B), C19(H19A,H19B), C1(H1A,H1B), C45(H45A,H45B), C18(H18A,
 H18B), C31(H31A,H31B), C17(H17A,H17B), C7(H7A,H7B), C38(H38A,H38B), C2(H2A,
 H2B), C34(H34A,H34B), C9(H9A,H9B), C37(H37A,H37B), C13(H13A,H13B), C35(H35A,
 H35B), C42(H42A,H42B), C39(H39A,H39B), C33(H33A,H33B), C47(H47A,H47B),
 C43(H43A,H43B), C15(H15A,H15B), C10(H10A,H10B), C3(H3A,H3B), C14(H14A,H14B),
 C6(H6A,H6B), C11(H11A,H11B)
3.b Idealised Me refined as rotating group:
 C24(H24A,H24B,H24C), C28(H28A,H28B,H28C), C4(H4A,H4B,H4C), C40(H40A,H40B,
 H40C), C8(H8A,H8B,H8C), C20(H20A,H20B,H20C), C44(H44A,H44B,H44C), C48(H48A,
 H48B,H48C), C36(H36A,H36B,H36C), C16(H16A,H16B,H16C), C32(H32A,H32B,H32C),
 C12(H12A,H12B,H12C)
;
_olex2_submission_special_instructions 'No special instructions were received'
_oxdiff_exptl_absorpt_empirical_details
;
Empirical correction (ABSPACK) includes:
- Absorption correction using spherical harmonics
- Frame scaling
;
_oxdiff_exptl_absorpt_empirical_full_max 1.481
_oxdiff_exptl_absorpt_empirical_full_min 0.778

loop_
_space_group_symop_operation_xyz
'x, y, z'
'-x, y, -z+1/2'
'x+1/2, y+1/2, z'
'-x+1/2, y+1/2, -z+1/2'
'-x, -y, -z'
'x, -y, z-1/2'
'-x+1/2, -y+1/2, -z'
'x+1/2, -y+1/2, z-1/2'

loop_
_atom_site_label
_atom_site_type_symbol
_atom_site_fract_x
_atom_site_fract_y
_atom_site_fract_z
_atom_site_U_iso_or_equiv
_atom_site_adp_type
_atom_site_occupancy
_atom_site_site_symmetry_order
_atom_site_calc_flag
_atom_site_refinement_flags_posn
Mo6 Mo 0.41997(2) 0.32158(2) 0.49968(2) 0.01153(5) Uani 1 1 d .
Mo4 Mo 0.20757(2) 0.32589(2) 0.41023(2) 0.01134(5) Uani 1 1 d .
Mo2 Mo 0.36122(2) 0.11605(2) 0.35943(2) 0.01348(6) Uani 1 1 d .
Mo5 Mo 0.29470(2) 0.39756(2) 0.48590(2) 0.01151(5) Uani 1 1 d .
Mo1 Mo 0.44703(2) 0.17364(2) 0.43964(2) 0.01229(5) Uani 1 1 d .
Mo3 Mo 0.24171(2) 0.19394(2) 0.34410(2) 0.01336(6) Uani 1 1 d .
Co1 Co 0.32713(2) 0.25242(2) 0.42630(2) 0.00891(8) Uani 1 1 d .
Cl1 Cl 0.36735(3) 0.41623(4) 0.36537(2) 0.01702(14) Uani 1 1 d .
O6 O 0.27422(7) 0.27021(11) 0.45845(5) 0.0104(4) Uani 1 1 d D
O3 O 0.35314(7) 0.35426(11) 0.44873(5) 0.0106(4) Uani 1 1 d D
O1 O 0.38108(7) 0.23561(11) 0.39450(5) 0.0119(4) Uani 1 1 d D
O5 O 0.30033(7) 0.15270(11) 0.40277(5) 0.0123(4) Uani 1 1 d D
O2 O 0.28041(7) 0.30116(11) 0.38228(5) 0.0114(4) Uani 1 1 d D
O12 O 0.45550(7) 0.28766(11) 0.45790(5) 0.0128(4) Uani 1 1 d .
O4 O 0.37541(7) 0.20845(11) 0.47105(5) 0.0115(4) Uani 1 1 d D
O11 O 0.35209(7) 0.33450(12) 0.52391(5) 0.0138(4) Uani 1 1 d D
O10 O 0.25201(7) 0.41491(11) 0.43538(5) 0.0133(4) Uani 1 1 d .
O9 O 0.20130(7) 0.22177(11) 0.38804(5) 0.0141(4) Uani 1 1 d .
O7 O 0.40305(7) 0.09108(11) 0.41274(6) 0.0154(4) Uani 1 1 d .
O8 O 0.30762(7) 0.18169(12) 0.32793(5) 0.0165(4) Uani 1 1 d .
O23 O 0.25186(7) 0.38417(11) 0.52007(5) 0.0145(4) Uani 1 1 d .
O21 O 0.21509(8) 0.10086(12) 0.33277(6) 0.0193(4) Uani 1 1 d .
O24 O 0.45061(7) 0.27137(12) 0.54230(6) 0.0199(4) Uani 1 1 d .
O18 O 0.43793(7) 0.41995(12) 0.50571(6) 0.0181(4) Uani 1 1 d .
O22 O 0.16766(7) 0.31679(11) 0.44727(6) 0.0158(4) Uani 1 1 d .
O17 O 0.32165(7) 0.49029(11) 0.49530(6) 0.0175(4) Uani 1 1 d .
O16 O 0.17480(7) 0.38347(12) 0.37106(6) 0.0172(4) Uani 1 1 d .
O20 O 0.33664(8) 0.02204(12) 0.34745(6) 0.0200(4) Uani 1 1 d .
O19 O 0.47428(7) 0.12608(12) 0.48404(6) 0.0193(4) Uani 1 1 d .
O13 O 0.49410(7) 0.17632(11) 0.40914(6) 0.0174(4) Uani 1 1 d .
O14 O 0.40789(8) 0.12864(12) 0.32945(6) 0.0207(5) Uani 1 1 d .
O15 O 0.21327(8) 0.25649(12) 0.30536(6) 0.0207(5) Uani 1 1 d .
N1 N 0.25006(9) 0.01942(14) 0.21804(7) 0.0157(5) Uani 1 1 d .
N2 N 0.47174(9) 0.06845(14) 0.61297(7) 0.0140(5) Uani 1 1 d .
N3 N 0.44045(9) 0.59069(14) 0.59390(7) 0.0141(5) Uani 1 1 d .
C27 C 0.60935(11) 0.15176(19) 0.60721(9) 0.0209(6) Uani 1 1 d .
H27A H 0.6220 0.1047 0.5943 0.025 Uiso 1 1 calc R
H27B H 0.5975 0.1908 0.5855 0.025 Uiso 1 1 calc R
C23 C 0.42617(12) 0.25971(17) 0.66660(9) 0.0189(6) Uani 1 1 d .
H23A H 0.4518 0.2538 0.6915 0.023 Uiso 1 1 calc R
H23B H 0.3939 0.2365 0.6720 0.023 Uiso 1 1 calc R
C30 C 0.44310(11) -0.05818(18) 0.64938(9) 0.0207(6) Uani 1 1 d .
H30A H 0.4201 -0.0215 0.6607 0.025 Uiso 1 1 calc R
H30B H 0.4232 -0.0856 0.6257 0.025 Uiso 1 1 calc R
C21 C 0.45448(11) 0.12634(16) 0.64401(8) 0.0145(6) Uani 1 1 d .
H21A H 0.4230 0.1047 0.6519 0.017 Uiso 1 1 calc R
H21B H 0.4808 0.1261 0.6688 0.017 Uiso 1 1 calc R
C22 C 0.44414(11) 0.21370(16) 0.63112(8) 0.0154(6) Uani 1 1 d .
H22A H 0.4176 0.2162 0.6065 0.018 Uiso 1 1 calc R
H22B H 0.4755 0.2381 0.6246 0.018 Uiso 1 1 calc R
C29 C 0.48704(11) -0.01046(17) 0.63545(8) 0.0164(6) Uani 1 1 d .
H29A H 0.5127 0.0013 0.6598 0.020 Uiso 1 1 calc R
H29B H 0.5035 -0.0447 0.6173 0.020 Uiso 1 1 calc R
C46 C 0.50733(11) 0.65484(19) 0.65036(9) 0.0218(7) Uani 1 1 d .
H46A H 0.4999 0.7092 0.6398 0.026 Uiso 1 1 calc R
H46B H 0.5346 0.6327 0.6369 0.026 Uiso 1 1 calc R
C26 C 0.56411(11) 0.12706(18) 0.62833(9) 0.0189(6) Uani 1 1 d .
H26A H 0.5541 0.1722 0.6442 0.023 Uiso 1 1 calc R
H26B H 0.5745 0.0826 0.6473 0.023 Uiso 1 1 calc R
C5 C 0.21812(11) 0.08535(17) 0.23350(8) 0.0175(6) Uani 1 1 d .
H5A H 0.2346 0.1369 0.2300 0.021 Uiso 1 1 calc R
H5B H 0.2189 0.0774 0.2630 0.021 Uiso 1 1 calc R
C24 C 0.41804(13) 0.34960(18) 0.65654(10) 0.0256(7) Uani 1 1 d .
H24A H 0.3950 0.3555 0.6306 0.038 Uiso 1 1 calc GR
H24B H 0.4508 0.3743 0.6546 0.038 Uiso 1 1 calc GR
H24C H 0.4033 0.3755 0.6782 0.038 Uiso 1 1 calc GR
C25 C 0.51827(10) 0.10125(17) 0.59586(8) 0.0160(6) Uani 1 1 d .
H25A H 0.5071 0.1474 0.5783 0.019 Uiso 1 1 calc R
H25B H 0.5300 0.0600 0.5784 0.019 Uiso 1 1 calc R
C41 C 0.42656(11) 0.67193(17) 0.57323(9) 0.0196(6) Uani 1 1 d .
H41A H 0.4097 0.7046 0.5918 0.023 Uiso 1 1 calc R
H41B H 0.4584 0.6992 0.5699 0.023 Uiso 1 1 calc R
C19 C 0.39145(11) -0.01349(19) 0.50944(9) 0.0213(7) Uani 1 1 d .
H19A H 0.3896 0.0374 0.4945 0.026 Uiso 1 1 calc R
H19B H 0.3990 -0.0556 0.4906 0.026 Uiso 1 1 calc R
C1 C 0.24947(11) 0.02615(17) 0.17134(8) 0.0173(6) Uani 1 1 d .
H1A H 0.2708 -0.0169 0.1631 0.021 Uiso 1 1 calc R
H1B H 0.2143 0.0171 0.1572 0.021 Uiso 1 1 calc R
C45 C 0.45919(11) 0.60323(18) 0.63978(8) 0.0201(6) Uani 1 1 d .
H45A H 0.4661 0.5507 0.6528 0.024 Uiso 1 1 calc R
H45B H 0.4315 0.6282 0.6517 0.024 Uiso 1 1 calc R
C18 C 0.43609(11) -0.00913(18) 0.54601(8) 0.0200(6) Uani 1 1 d .
H18A H 0.4397 -0.0610 0.5601 0.024 Uiso 1 1 calc R
H18B H 0.4681 0.0017 0.5357 0.024 Uiso 1 1 calc R
C31 C 0.46506(12) -0.12006(19) 0.68223(10) 0.0245(7) Uani 1 1 d .
H31A H 0.4911 -0.1523 0.6718 0.029 Uiso 1 1 calc R
H31B H 0.4820 -0.0918 0.7068 0.029 Uiso 1 1 calc R
C17 C 0.42741(10) 0.05650(17) 0.57679(8) 0.0163(6) Uani 1 1 d .
H17A H 0.3963 0.0435 0.5879 0.020 Uiso 1 1 calc R
H17B H 0.4213 0.1073 0.5619 0.020 Uiso 1 1 calc R
C7 C 0.13353(12) 0.1556(2) 0.23256(9) 0.0273(7) Uani 1 1 d .
H7A H 0.1379 0.1456 0.2622 0.033 Uiso 1 1 calc R
H7B H 0.1491 0.2077 0.2285 0.033 Uiso 1 1 calc R
C38 C 0.34746(11) 0.5668(2) 0.60712(10) 0.0251(7) Uani 1 1 d .
H38A H 0.3540 0.5591 0.6370 0.030 Uiso 1 1 calc R
H38B H 0.3438 0.6244 0.6017 0.030 Uiso 1 1 calc R
C2 C 0.26814(13) 0.10541(19) 0.15644(9) 0.0257(7) Uani 1 1 d .
H2A H 0.3042 0.1133 0.1685 0.031 Uiso 1 1 calc R
H2B H 0.2483 0.1494 0.1656 0.031 Uiso 1 1 calc R
C34 C 0.50650(11) 0.47478(18) 0.59191(9) 0.0200(6) Uani 1 1 d .
H34A H 0.4799 0.4338 0.5914 0.024 Uiso 1 1 calc R
H34B H 0.5218 0.4845 0.6206 0.024 Uiso 1 1 calc R
C9 C 0.22837(12) -0.06415(17) 0.22555(8) 0.0188(6) Uani 1 1 d .
H9A H 0.1935 -0.0681 0.2100 0.023 Uiso 1 1 calc R
H9B H 0.2493 -0.1047 0.2147 0.023 Uiso 1 1 calc R
C37 C 0.39341(11) 0.53480(18) 0.58889(9) 0.0190(6) Uani 1 1 d .
H37A H 0.3821 0.5246 0.5595 0.023 Uiso 1 1 calc R
H37B H 0.4040 0.4834 0.6020 0.023 Uiso 1 1 calc R
C13 C 0.30477(11) 0.02803(18) 0.24177(9) 0.0195(6) Uani 1 1 d .
H13A H 0.3191 0.0787 0.2338 0.023 Uiso 1 1 calc R
H13B H 0.3032 0.0312 0.2712 0.023 Uiso 1 1 calc R
C28 C 0.65317(12) 0.1884(2) 0.63777(10) 0.0287(7) Uani 1 1 d .
H28A H 0.6809 0.2037 0.6234 0.043 Uiso 1 1 calc GR
H28B H 0.6656 0.1494 0.6589 0.043 Uiso 1 1 calc GR
H28C H 0.6408 0.2353 0.6504 0.043 Uiso 1 1 calc GR
C35 C 0.54788(11) 0.44480(18) 0.56811(9) 0.0214(7) Uani 1 1 d .
H35A H 0.5321 0.4328 0.5397 0.026 Uiso 1 1 calc R
H35B H 0.5734 0.4871 0.5674 0.026 Uiso 1 1 calc R
C4 C 0.28366(15) 0.1839(2) 0.09356(11) 0.0399(9) Uani 1 1 d .
H4A H 0.2781 0.1827 0.0637 0.060 Uiso 1 1 calc GR
H4B H 0.3201 0.1879 0.1040 0.060 Uiso 1 1 calc GR
H4C H 0.2661 0.2298 0.1027 0.060 Uiso 1 1 calc GR
C40 C 0.25094(12) 0.5595(2) 0.60394(10) 0.0284(7) Uani 1 1 d .
H40A H 0.2204 0.5310 0.5913 0.043 Uiso 1 1 calc GR
H40B H 0.2477 0.6157 0.5965 0.043 Uiso 1 1 calc GR
H40C H 0.2551 0.5541 0.6336 0.043 Uiso 1 1 calc GR
C42 C 0.39162(13) 0.66899(19) 0.53119(9) 0.0267(7) Uani 1 1 d .
H42A H 0.3580 0.6473 0.5343 0.032 Uiso 1 1 calc R
H42B H 0.4067 0.6337 0.5127 0.032 Uiso 1 1 calc R
C39 C 0.29763(11) 0.52432(19) 0.58885(10) 0.0258(7) Uani 1 1 d .
H39A H 0.2927 0.5283 0.5588 0.031 Uiso 1 1 calc R
H39B H 0.3005 0.4674 0.5962 0.031 Uiso 1 1 calc R
C33 C 0.48244(11) 0.55224(17) 0.57270(8) 0.0185(6) Uani 1 1 d .
H33A H 0.4676 0.5412 0.5440 0.022 Uiso 1 1 calc R
H33B H 0.5099 0.5916 0.5725 0.022 Uiso 1 1 calc R
C47 C 0.52616(12) 0.6584(2) 0.69744(9) 0.0256(7) Uani 1 1 d .
H47A H 0.5532 0.6990 0.7032 0.031 Uiso 1 1 calc R
H47B H 0.4976 0.6754 0.7109 0.031 Uiso 1 1 calc R
C43 C 0.38510(13) 0.75406(19) 0.51271(10) 0.0276(7) Uani 1 1 d .
H43A H 0.3830 0.7927 0.5347 0.033 Uiso 1 1 calc R
H43B H 0.4152 0.7675 0.5003 0.033 Uiso 1 1 calc R
C15 C 0.39500(12) -0.0249(2) 0.25903(9) 0.0287(8) Uani 1 1 d .
H15A H 0.3927 -0.0134 0.2878 0.034 Uiso 1 1 calc R
H15B H 0.4100 0.0219 0.2477 0.034 Uiso 1 1 calc R
C10 C 0.22668(13) -0.08354(19) 0.27100(9) 0.0271(7) Uani 1 1 d .
H10A H 0.1986 -0.0538 0.2800 0.033 Uiso 1 1 calc R
H10B H 0.2589 -0.0670 0.2881 0.033 Uiso 1 1 calc R
C8 C 0.07628(13) 0.1596(2) 0.21537(11) 0.0355(8) Uani 1 1 d .
H8A H 0.0715 0.1699 0.1860 0.053 Uiso 1 1 calc GR
H8B H 0.0607 0.2024 0.2289 0.053 Uiso 1 1 calc GR
H8C H 0.0603 0.1091 0.2203 0.053 Uiso 1 1 calc GR
C3 C 0.26257(15) 0.1072(2) 0.10971(10) 0.0339(8) Uani 1 1 d .
H3A H 0.2262 0.1019 0.0978 0.041 Uiso 1 1 calc R
H3B H 0.2807 0.0611 0.1006 0.041 Uiso 1 1 calc R
C20 C 0.33897(12) -0.0304(2) 0.52136(10) 0.0299(8) Uani 1 1 d .
H20A H 0.3140 -0.0394 0.4967 0.045 Uiso 1 1 calc GR
H20B H 0.3285 0.0151 0.5362 0.045 Uiso 1 1 calc GR
H20C H 0.3412 -0.0776 0.5387 0.045 Uiso 1 1 calc GR
C14 C 0.34141(12) -0.0397(2) 0.23504(9) 0.0282(8) Uani 1 1 d .
H14A H 0.3282 -0.0905 0.2439 0.034 Uiso 1 1 calc R
H14B H 0.3432 -0.0439 0.2057 0.034 Uiso 1 1 calc R
C44 C 0.33680(13) 0.7606(2) 0.48002(10) 0.0326(8) Uani 1 1 d .
H44A H 0.3390 0.7228 0.4581 0.049 Uiso 1 1 calc GR
H44B H 0.3340 0.8145 0.4690 0.049 Uiso 1 1 calc GR
H44C H 0.3068 0.7485 0.4924 0.049 Uiso 1 1 calc GR
C6 C 0.16208(12) 0.0905(2) 0.21259(10) 0.0271(7) Uani 1 1 d .
H6A H 0.1453 0.0387 0.2148 0.032 Uiso 1 1 calc R
H6B H 0.1605 0.1026 0.1833 0.032 Uiso 1 1 calc R
C48 C 0.54683(14) 0.5793(2) 0.71600(10) 0.0348(8) Uani 1 1 d .
H48A H 0.5739 0.5604 0.7018 0.052 Uiso 1 1 calc GR
H48B H 0.5194 0.5401 0.7131 0.052 Uiso 1 1 calc GR
H48C H 0.5605 0.5868 0.7449 0.052 Uiso 1 1 calc GR
C11 C 0.21853(14) -0.1742(2) 0.27633(11) 0.0346(8) Uani 1 1 d .
H11A H 0.2463 -0.2032 0.2664 0.042 Uiso 1 1 calc R
H11B H 0.2211 -0.1858 0.3057 0.042 Uiso 1 1 calc R
C36 C 0.57454(14) 0.3701(2) 0.58771(11) 0.0366(9) Uani 1 1 d .
H36A H 0.6012 0.3538 0.5725 0.055 Uiso 1 1 calc GR
H36B H 0.5497 0.3272 0.5872 0.055 Uiso 1 1 calc GR
H36C H 0.5897 0.3816 0.6159 0.055 Uiso 1 1 calc GR
C16 C 0.42975(15) -0.0976(3) 0.25706(10) 0.0509(12) Uani 1 1 d .
H16A H 0.4283 -0.1137 0.2286 0.076 Uiso 1 1 calc GR
H16B H 0.4182 -0.1414 0.2725 0.076 Uiso 1 1 calc GR
H16C H 0.4648 -0.0837 0.2688 0.076 Uiso 1 1 calc GR
C32 C 0.42391(13) -0.1758(2) 0.69411(11) 0.0339(8) Uani 1 1 d .
H32A H 0.4096 -0.2082 0.6706 0.051 Uiso 1 1 calc GR
H32B H 0.3969 -0.1441 0.7029 0.051 Uiso 1 1 calc GR
H32C H 0.4392 -0.2105 0.7164 0.051 Uiso 1 1 calc GR
C12 C 0.16812(15) -0.2055(2) 0.25424(12) 0.0455(10) Uani 1 1 d .
H12A H 0.1403 -0.1775 0.2639 0.068 Uiso 1 1 calc GR
H12B H 0.1656 -0.2623 0.2596 0.068 Uiso 1 1 calc GR
H12C H 0.1659 -0.1969 0.2249 0.068 Uiso 1 1 calc GR
H6 H 0.2672(11) 0.2260(9) 0.4696(8) 0.023(9) Uiso 1 1 d D
H5 H 0.2903(10) 0.1182(12) 0.4190(6) 0.015(8) Uiso 1 1 d D
H1 H 0.3832(12) 0.2787(9) 0.3807(7) 0.025(9) Uiso 1 1 d D
H11 H 0.3425(11) 0.2951(11) 0.5375(7) 0.023(9) Uiso 1 1 d D
H2 H 0.2953(10) 0.3408(11) 0.3726(8) 0.025(9) Uiso 1 1 d D
H3 H 0.3590(11) 0.3879(13) 0.4304(6) 0.024(9) Uiso 1 1 d D
H4 H 0.3628(11) 0.1790(15) 0.4882(7) 0.038(11) Uiso 1 1 d D

loop_
_atom_site_aniso_label
_atom_site_aniso_U_11
_atom_site_aniso_U_22
_atom_site_aniso_U_33
_atom_site_aniso_U_23
_atom_site_aniso_U_13
_atom_site_aniso_U_12
Mo6 0.00991(12) 0.01413(12) 0.01015(10) 0.00009(9) 0.00054(9) -0.00094(9)
Mo4 0.00812(11) 0.01282(12) 0.01304(11) 0.00166(9) 0.00165(9) 0.00104(9)
Mo2 0.01238(12) 0.01414(13) 0.01441(11) -0.00289(10) 0.00370(9) 0.00000(9)
Mo5 0.01133(12) 0.01121(12) 0.01243(11) -0.00078(9) 0.00326(9) -0.00026(9)
Mo1 0.00943(11) 0.01240(12) 0.01506(11) 0.00094(10) 0.00207(9) 0.00150(9)
Mo3 0.01190(12) 0.01542(13) 0.01196(11) -0.00168(10) -0.00034(9) -0.00042(9)
Co1 0.00749(17) 0.00946(18) 0.00964(16) -0.00012(14) 0.00096(14) 0.00034(14)
Cl1 0.0145(3) 0.0193(4) 0.0171(3) 0.0060(3) 0.0025(3) 0.0000(3)
O6 0.0095(9) 0.0102(10) 0.0119(9) 0.0002(8) 0.0026(7) -0.0015(8)
O3 0.0112(9) 0.0109(10) 0.0097(9) 0.0002(8) 0.0022(7) 0.0001(8)
O1 0.0118(9) 0.0112(10) 0.0129(9) 0.0022(8) 0.0025(8) 0.0007(8)
O5 0.0125(10) 0.0112(10) 0.0135(9) -0.0011(8) 0.0033(8) -0.0016(8)
O2 0.0104(9) 0.0133(10) 0.0105(8) 0.0020(8) 0.0018(7) -0.0009(8)
O12 0.0112(9) 0.0127(10) 0.0143(9) -0.0011(8) 0.0021(8) -0.0001(8)
O4 0.0108(9) 0.0139(10) 0.0102(9) 0.0031(8) 0.0024(8) 0.0013(8)
O11 0.0142(10) 0.0166(11) 0.0112(9) 0.0022(8) 0.0035(8) -0.0012(8)
O10 0.0131(10) 0.0104(10) 0.0167(9) 0.0002(8) 0.0034(8) 0.0018(8)
O9 0.0107(10) 0.0153(10) 0.0159(9) -0.0010(8) 0.0011(8) -0.0005(8)
O7 0.0151(10) 0.0117(10) 0.0196(10) 0.0004(8) 0.0034(8) 0.0001(8)
O8 0.0166(10) 0.0200(11) 0.0128(9) -0.0017(8) 0.0020(8) 0.0019(8)
O23 0.0120(10) 0.0168(10) 0.0149(9) 0.0000(8) 0.0033(8) 0.0023(8)
O21 0.0194(11) 0.0200(11) 0.0181(10) -0.0045(9) 0.0022(8) -0.0038(9)
O24 0.0163(10) 0.0289(12) 0.0136(9) 0.0030(9) 0.0003(8) 0.0003(9)
O18 0.0153(10) 0.0186(11) 0.0199(10) -0.0039(9) 0.0015(8) -0.0036(8)
O22 0.0121(10) 0.0165(10) 0.0193(9) 0.0028(8) 0.0042(8) 0.0013(8)
O17 0.0184(10) 0.0141(10) 0.0206(10) -0.0015(8) 0.0051(8) -0.0032(8)
O16 0.0144(10) 0.0187(11) 0.0182(9) 0.0044(8) 0.0020(8) 0.0006(8)
O20 0.0215(11) 0.0177(11) 0.0210(10) -0.0047(9) 0.0044(9) -0.0022(9)
O19 0.0171(11) 0.0186(11) 0.0214(10) 0.0041(9) 0.0006(8) 0.0023(9)
O13 0.0156(10) 0.0158(10) 0.0216(10) 0.0000(8) 0.0057(8) 0.0009(8)
O14 0.0172(11) 0.0254(12) 0.0209(10) -0.0019(9) 0.0073(9) 0.0013(9)
O15 0.0187(11) 0.0250(12) 0.0172(10) 0.0019(9) -0.0003(8) -0.0005(9)
N1 0.0159(12) 0.0178(13) 0.0127(11) -0.0036(10) 0.0005(10) -0.0009(10)
N2 0.0131(12) 0.0155(12) 0.0133(11) 0.0023(10) 0.0018(9) 0.0026(10)
N3 0.0152(12) 0.0125(12) 0.0150(11) -0.0009(10) 0.0036(10) 0.0003(9)
C27 0.0173(15) 0.0214(16) 0.0250(15) 0.0012(13) 0.0063(13) 0.0019(12)
C23 0.0217(16) 0.0181(15) 0.0186(14) -0.0002(12) 0.0079(12) -0.0002(12)
C30 0.0184(15) 0.0174(16) 0.0261(15) 0.0034(13) 0.0031(13) 0.0013(12)
C21 0.0150(14) 0.0152(14) 0.0139(13) 0.0003(11) 0.0047(11) 0.0044(11)
C22 0.0137(14) 0.0156(15) 0.0170(13) 0.0022(12) 0.0031(11) 0.0033(11)
C29 0.0147(14) 0.0160(15) 0.0187(14) 0.0019(12) 0.0028(12) 0.0059(12)
C46 0.0212(16) 0.0255(17) 0.0188(14) -0.0003(13) 0.0032(12) -0.0017(13)
C26 0.0149(15) 0.0212(16) 0.0207(14) 0.0021(13) 0.0034(12) 0.0010(12)
C5 0.0191(15) 0.0175(15) 0.0162(13) -0.0038(12) 0.0034(12) -0.0007(12)
C24 0.0294(18) 0.0181(16) 0.0320(17) 0.0003(14) 0.0132(14) 0.0016(14)
C25 0.0150(14) 0.0177(15) 0.0165(13) 0.0025(12) 0.0057(11) 0.0026(12)
C41 0.0204(16) 0.0158(15) 0.0230(15) 0.0000(13) 0.0051(13) -0.0006(12)
C19 0.0237(16) 0.0189(16) 0.0203(14) 0.0008(13) 0.0009(13) -0.0022(13)
C1 0.0182(15) 0.0204(16) 0.0126(13) -0.0024(12) 0.0002(11) 0.0013(12)
C45 0.0231(16) 0.0233(16) 0.0147(13) -0.0004(12) 0.0053(12) 0.0050(13)
C18 0.0197(16) 0.0224(16) 0.0181(14) -0.0013(13) 0.0033(12) 0.0022(13)
C31 0.0214(16) 0.0233(17) 0.0310(16) 0.0090(14) 0.0107(14) 0.0044(13)
C17 0.0127(14) 0.0200(15) 0.0161(13) 0.0020(12) 0.0020(11) 0.0030(12)
C7 0.0231(17) 0.0338(19) 0.0243(16) -0.0059(15) 0.0023(14) 0.0031(14)
C38 0.0207(16) 0.0269(18) 0.0288(16) -0.0062(14) 0.0071(14) -0.0018(13)
C2 0.0307(18) 0.0222(17) 0.0242(16) -0.0034(14) 0.0046(14) -0.0065(14)
C34 0.0206(16) 0.0207(16) 0.0194(14) -0.0014(13) 0.0051(12) 0.0016(13)
C9 0.0221(16) 0.0144(15) 0.0191(14) -0.0006(12) 0.0014(12) -0.0043(12)
C37 0.0196(15) 0.0179(15) 0.0199(14) -0.0011(12) 0.0044(12) -0.0040(12)
C13 0.0161(15) 0.0232(16) 0.0181(14) -0.0010(13) -0.0004(12) -0.0050(12)
C28 0.0174(16) 0.0309(19) 0.0379(18) -0.0049(15) 0.0051(14) 0.0002(14)
C35 0.0203(16) 0.0225(16) 0.0218(15) -0.0026(13) 0.0047(13) 0.0004(13)
C4 0.050(2) 0.037(2) 0.0359(19) 0.0101(17) 0.0162(18) 0.0073(18)
C40 0.0195(16) 0.0315(19) 0.0362(18) -0.0024(15) 0.0110(14) -0.0038(14)
C42 0.0309(18) 0.0226(17) 0.0249(16) 0.0004(14) -0.0001(14) -0.0018(14)
C39 0.0223(17) 0.0251(17) 0.0335(17) -0.0047(15) 0.0151(14) -0.0066(13)
C33 0.0193(15) 0.0197(16) 0.0172(14) -0.0029(12) 0.0052(12) -0.0042(12)
C47 0.0246(17) 0.0311(19) 0.0196(15) -0.0031(14) -0.0002(13) 0.0044(14)
C43 0.0313(19) 0.0236(17) 0.0271(16) 0.0048(14) 0.0031(14) 0.0032(14)
C15 0.0221(17) 0.041(2) 0.0210(15) 0.0002(15) -0.0019(13) 0.0044(15)
C10 0.0327(19) 0.0268(18) 0.0217(15) 0.0023(14) 0.0038(14) -0.0053(15)
C8 0.0251(18) 0.041(2) 0.041(2) -0.0084(17) 0.0068(16) 0.0037(16)
C3 0.050(2) 0.0285(19) 0.0245(16) 0.0047(15) 0.0104(16) -0.0005(17)
C20 0.0233(17) 0.0282(19) 0.0367(18) -0.0098(15) 0.0006(15) 0.0023(14)
C14 0.0223(17) 0.037(2) 0.0230(15) -0.0085(15) -0.0043(13) 0.0066(15)
C44 0.033(2) 0.034(2) 0.0305(17) 0.0016(16) 0.0061(15) 0.0087(16)
C6 0.0204(17) 0.0301(19) 0.0295(16) -0.0106(15) 0.0008(14) 0.0036(14)
C48 0.032(2) 0.047(2) 0.0270(17) 0.0070(16) 0.0097(15) 0.0092(17)
C11 0.038(2) 0.0277(19) 0.0402(19) 0.0095(16) 0.0131(17) 0.0011(16)
C36 0.035(2) 0.037(2) 0.040(2) 0.0040(17) 0.0123(17) 0.0136(17)
C16 0.037(2) 0.088(3) 0.0241(18) -0.017(2) -0.0044(16) 0.031(2)
C32 0.0309(19) 0.0234(18) 0.052(2) 0.0150(17) 0.0205(17) 0.0062(15)
C12 0.052(3) 0.036(2) 0.050(2) 0.0037(19) 0.015(2) -0.0102(19)

loop_
_atom_type_symbol
_atom_type_description
_atom_type_scat_dispersion_real
_atom_type_scat_dispersion_imag
_atom_type_scat_source
C C 0.0033 0.0016 'International Tables Vol C Tables 4.2.6.8 and 6.1.1.4'
H H 0.0000 0.0000 'International Tables Vol C Tables 4.2.6.8 and 6.1.1.4'
Cl Cl 0.1484 0.1585 'International Tables Vol C Tables 4.2.6.8 and 6.1.1.4'
Co Co 0.3494 0.9721 'International Tables Vol C Tables 4.2.6.8 and 6.1.1.4'
Mo Mo -1.6832 0.6857 'International Tables Vol C Tables 4.2.6.8 and 6.1.1.4'
N N 0.0061 0.0033 'International Tables Vol C Tables 4.2.6.8 and 6.1.1.4'
O O 0.0106 0.0060 'International Tables Vol C Tables 4.2.6.8 and 6.1.1.4'

loop_
_geom_angle_atom_site_label_1
_geom_angle_atom_site_label_2
_geom_angle_atom_site_label_3
_geom_angle
O3 Mo6 O4 67.78(6)
O12 Mo6 O3 87.27(7)
O12 Mo6 O4 74.96(7)
O12 Mo6 O11 151.13(7)
O11 Mo6 O3 69.55(7)
O11 Mo6 O4 80.30(7)
O24 Mo6 O3 156.37(8)
O24 Mo6 O12 103.16(9)
O24 Mo6 O4 94.18(8)
O24 Mo6 O11 93.15(8)
O18 Mo6 O3 91.24(8)
O18 Mo6 O12 102.20(9)
O18 Mo6 O4 158.82(8)
O18 Mo6 O11 95.48(8)
O18 Mo6 O24 106.82(9)
O2 Mo4 O6 67.64(6)
O10 Mo4 O6 71.97(7)
O10 Mo4 O2 79.98(7)
O9 Mo4 O6 84.58(7)
O9 Mo4 O2 72.82(7)
O9 Mo4 O10 149.33(8)
O22 Mo4 O6 87.97(7)
O22 Mo4 O2 154.79(8)
O22 Mo4 O10 99.02(8)
O22 Mo4 O9 99.62(8)
O16 Mo4 O6 161.96(8)
O16 Mo4 O2 98.56(8)
O16 Mo4 O10 94.80(8)
O16 Mo4 O9 102.89(8)
O16 Mo4 O22 106.61(9)
O1 Mo2 O5 66.62(6)
O7 Mo2 O1 71.90(7)
O7 Mo2 O5 81.61(7)
O8 Mo2 O1 82.29(7)
O8 Mo2 O5 71.00(7)
O8 Mo2 O7 148.15(8)
O20 Mo2 O1 160.79(8)
O20 Mo2 O5 95.98(8)
O20 Mo2 O7 98.45(9)
O20 Mo2 O8 100.23(9)
O14 Mo2 O1 93.28(8)
O14 Mo2 O5 158.08(8)
O14 Mo2 O7 101.00(8)
O14 Mo2 O8 98.76(9)
O14 Mo2 O20 105.04(9)
O3 Mo5 O6 68.40(6)
O11 Mo5 O6 82.63(7)
O11 Mo5 O3 70.61(7)
O10 Mo5 O6 74.34(7)
O10 Mo5 O3 86.06(7)
O10 Mo5 O11 152.03(8)
O23 Mo5 O6 90.02(8)
O23 Mo5 O3 153.30(8)
O23 Mo5 O11 91.86(8)
O23 Mo5 O10 103.63(8)
O17 Mo5 O6 162.81(8)
O17 Mo5 O3 94.97(8)
O17 Mo5 O11 96.24(8)
O17 Mo5 O10 101.08(8)
O17 Mo5 O23 107.16(9)
O1 Mo1 O4 66.77(6)
O12 Mo1 O1 78.71(7)
O12 Mo1 O4 72.12(7)
O7 Mo1 O1 72.19(7)
O7 Mo1 O12 148.34(8)
O7 Mo1 O4 84.96(7)
O19 Mo1 O1 155.69(8)
O19 Mo1 O12 100.02(8)
O19 Mo1 O4 89.58(8)
O19 Mo1 O7 101.39(9)
O19 Mo1 O13 105.60(9)
O13 Mo1 O1 98.67(8)
O13 Mo1 O12 95.48(8)
O13 Mo1 O4 162.10(8)
O13 Mo1 O7 100.88(9)
O2 Mo3 O5 67.23(6)
O9 Mo3 O5 80.26(7)
O9 Mo3 O2 70.58(7)
O8 Mo3 O5 72.27(7)
O8 Mo3 O2 83.96(7)
O8 Mo3 O9 148.17(7)
O21 Mo3 O5 95.89(8)
O21 Mo3 O2 159.99(8)
O21 Mo3 O9 96.83(8)
O21 Mo3 O8 101.60(9)
O21 Mo3 O15 105.93(9)
O15 Mo3 O5 157.89(8)
O15 Mo3 O2 91.89(8)
O15 Mo3 O9 100.22(9)
O15 Mo3 O8 99.37(9)
O6 Co1 O3 84.13(8)
O6 Co1 O1 179.12(8)
O6 Co1 O5 95.96(8)
O6 Co1 O2 85.18(8)
O6 Co1 O4 94.96(8)
O1 Co1 O3 95.06(8)
O1 Co1 O4 84.59(8)
O5 Co1 O3 178.49(8)
O5 Co1 O1 84.86(8)
O5 Co1 O2 85.11(8)
O5 Co1 O4 97.55(8)
O2 Co1 O3 93.40(8)
O2 Co1 O1 95.22(8)
O2 Co1 O4 177.30(8)
O4 Co1 O3 83.94(8)
Mo4 O6 H6 116(2)
Mo5 O6 Mo4 90.07(6)
Mo5 O6 H6 132.0(19)
Co1 O6 Mo4 102.73(7)
Co1 O6 Mo5 102.25(8)
Co1 O6 H6 109(2)
Mo6 O3 H3 118(2)
Mo5 O3 Mo6 101.10(7)
Mo5 O3 H3 113(2)
Co1 O3 Mo6 104.62(8)
Co1 O3 Mo5 104.99(8)
Co1 O3 H3 113.5(18)
Mo2 O1 Mo1 91.10(7)
Mo2 O1 H1 119.0(19)
Mo1 O1 H1 127(2)
Co1 O1 Mo2 105.67(8)
Co1 O1 Mo1 105.01(8)
Co1 O1 H1 107(2)
Mo2 O5 H5 120.5(19)
Mo3 O5 Mo2 89.99(6)
Mo3 O5 H5 118.5(18)
Co1 O5 Mo2 102.85(8)
Co1 O5 Mo3 102.98(8)
Co1 O5 H5 117.4(17)
Mo4 O2 Mo3 91.90(7)
Mo4 O2 H2 118(2)
Mo3 O2 H2 125.4(19)
Co1 O2 Mo4 104.34(8)
Co1 O2 Mo3 104.61(8)
Co1 O2 H2 109.3(19)
Mo6 O12 Mo1 117.60(9)
Mo6 O4 Mo1 89.39(6)
Mo6 O4 H4 115(2)
Mo1 O4 H4 125(2)
Co1 O4 Mo6 103.04(8)
Co1 O4 Mo1 103.48(8)
Co1 O4 H4 116(2)
Mo6 O11 H11 118(2)
Mo5 O11 Mo6 113.98(8)
Mo5 O11 H11 117(2)
Mo5 O10 Mo4 118.81(9)
Mo4 O9 Mo3 118.34(9)
Mo1 O7 Mo2 117.95(9)
Mo3 O8 Mo2 121.71(10)
C5 N1 C1 111.6(2)
C5 N1 C9 110.9(2)
C5 N1 C13 106.8(2)
C1 N1 C9 106.5(2)
C13 N1 C1 110.8(2)
C13 N1 C9 110.3(2)
C21 N2 C29 107.64(19)
C21 N2 C25 111.5(2)
C21 N2 C17 109.1(2)
C29 N2 C25 108.7(2)
C29 N2 C17 111.6(2)
C25 N2 C17 108.3(2)
C41 N3 C37 111.0(2)
C41 N3 C33 107.6(2)
C45 N3 C41 109.5(2)
C45 N3 C37 108.2(2)
C45 N3 C33 111.5(2)
C37 N3 C33 109.1(2)
H27A C27 H27B 107.9
C26 C27 H27A 109.3
C26 C27 H27B 109.3
C28 C27 H27A 109.3
C28 C27 H27B 109.3
C28 C27 C26 111.7(2)
H23A C23 H23B 107.9
C22 C23 H23A 109.3
C22 C23 H23B 109.3
C22 C23 C24 111.8(2)
C24 C23 H23A 109.3
C24 C23 H23B 109.3
H30A C30 H30B 108.2
C29 C30 H30A 109.7
C29 C30 H30B 109.7
C31 C30 H30A 109.7
C31 C30 H30B 109.7
C31 C30 C29 110.0(2)
N2 C21 H21A 107.7
N2 C21 H21B 107.7
H21A C21 H21B 107.1
C22 C21 N2 118.3(2)
C22 C21 H21A 107.7
C22 C21 H21B 107.7
C23 C22 H22A 109.9
C23 C22 H22B 109.9
C21 C22 C23 109.1(2)
C21 C22 H22A 109.9
C21 C22 H22B 109.9
H22A C22 H22B 108.3
N2 C29 C30 116.0(2)
N2 C29 H29A 108.3
N2 C29 H29B 108.3
C30 C29 H29A 108.3
C30 C29 H29B 108.3
H29A C29 H29B 107.4
H46A C46 H46B 108.0
C45 C46 H46A 109.3
C45 C46 H46B 109.3
C45 C46 C47 111.5(2)
C47 C46 H46A 109.3
C47 C46 H46B 109.3
C27 C26 H26A 109.7
C27 C26 H26B 109.7
C27 C26 C25 110.0(2)
H26A C26 H26B 108.2
C25 C26 H26A 109.7
C25 C26 H26B 109.7
N1 C5 H5A 108.3
N1 C5 H5B 108.3
N1 C5 C6 116.0(2)
H5A C5 H5B 107.4
C6 C5 H5A 108.3
C6 C5 H5B 108.3
C23 C24 H24A 109.5
C23 C24 H24B 109.5
C23 C24 H24C 109.5
H24A C24 H24B 109.5
H24A C24 H24C 109.5
H24B C24 H24C 109.5
N2 C25 C26 115.5(2)
N2 C25 H25A 108.4
N2 C25 H25B 108.4
C26 C25 H25A 108.4
C26 C25 H25B 108.4
H25A C25 H25B 107.5
N3 C41 H41A 108.3
N3 C41 H41B 108.3
H41A C41 H41B 107.4
C42 C41 N3 115.9(2)
C42 C41 H41A 108.3
C42 C41 H41B 108.3
H19A C19 H19B 107.6
C18 C19 H19A 108.6
C18 C19 H19B 108.6
C20 C19 H19A 108.6
C20 C19 H19B 108.6
C20 C19 C18 114.6(2)
N1 C1 H1A 108.3
N1 C1 H1B 108.3
H1A C1 H1B 107.4
C2 C1 N1 115.9(2)
C2 C1 H1A 108.3
C2 C1 H1B 108.3
N3 C45 C46 115.1(2)
N3 C45 H45A 108.5
N3 C45 H45B 108.5
C46 C45 H45A 108.5
C46 C45 H45B 108.5
H45A C45 H45B 107.5
C19 C18 H18A 109.3
C19 C18 H18B 109.3
H18A C18 H18B 107.9
C17 C18 C19 111.8(2)
C17 C18 H18A 109.3
C17 C18 H18B 109.3
C30 C31 H31A 109.0
C30 C31 H31B 109.0
H31A C31 H31B 107.8
C32 C31 C30 112.8(3)
C32 C31 H31A 109.0
C32 C31 H31B 109.0
N2 C17 H17A 108.5
N2 C17 H17B 108.5
C18 C17 N2 115.2(2)
C18 C17 H17A 108.5
C18 C17 H17B 108.5
H17A C17 H17B 107.5
H7A C7 H7B 107.7
C8 C7 H7A 108.9
C8 C7 H7B 108.9
C8 C7 C6 113.6(3)
C6 C7 H7A 108.9
C6 C7 H7B 108.9
H38A C38 H38B 107.9
C37 C38 H38A 109.3
C37 C38 H38B 109.3
C39 C38 H38A 109.3
C39 C38 H38B 109.3
C39 C38 C37 111.7(2)
C1 C2 H2A 109.4
C1 C2 H2B 109.4
C1 C2 C3 111.2(2)
H2A C2 H2B 108.0
C3 C2 H2A 109.4
C3 C2 H2B 109.4
H34A C34 H34B 108.1
C35 C34 H34A 109.6
C35 C34 H34B 109.6
C33 C34 H34A 109.6
C33 C34 H34B 109.6
C33 C34 C35 110.3(2)
N1 C9 H9A 108.6
N1 C9 H9B 108.6
H9A C9 H9B 107.6
C10 C9 N1 114.7(2)
C10 C9 H9A 108.6
C10 C9 H9B 108.6
N3 C37 H37A 108.5
N3 C37 H37B 108.5
C38 C37 N3 115.1(2)
C38 C37 H37A 108.5
C38 C37 H37B 108.5
H37A C37 H37B 107.5
N1 C13 H13A 108.5
N1 C13 H13B 108.5
H13A C13 H13B 107.5
C14 C13 N1 115.0(2)
C14 C13 H13A 108.5
C14 C13 H13B 108.5
C27 C28 H28A 109.5
C27 C28 H28B 109.5
C27 C28 H28C 109.5
H28A C28 H28B 109.5
H28A C28 H28C 109.5
H28B C28 H28C 109.5
C34 C35 H35A 109.3
C34 C35 H35B 109.3
H35A C35 H35B 107.9
C36 C35 C34 111.7(3)
C36 C35 H35A 109.3
C36 C35 H35B 109.3
H4A C4 H4B 109.5
H4A C4 H4C 109.5
H4B C4 H4C 109.5
C3 C4 H4A 109.5
C3 C4 H4B 109.5
C3 C4 H4C 109.5
H40A C40 H40B 109.5
H40A C40 H40C 109.5
H40B C40 H40C 109.5
C39 C40 H40A 109.5
C39 C40 H40B 109.5
C39 C40 H40C 109.5
C41 C42 H42A 109.7
C41 C42 H42B 109.7
C41 C42 C43 109.8(3)
H42A C42 H42B 108.2
C43 C42 H42A 109.7
C43 C42 H42B 109.7
C38 C39 H39A 109.1
C38 C39 H39B 109.1
C40 C39 C38 112.6(3)
C40 C39 H39A 109.1
C40 C39 H39B 109.1
H39A C39 H39B 107.8
N3 C33 H33A 108.2
N3 C33 H33B 108.2
C34 C33 N3 116.3(2)
C34 C33 H33A 108.2
C34 C33 H33B 108.2
H33A C33 H33B 107.4
C46 C47 H47A 108.8
C46 C47 H47B 108.8
H47A C47 H47B 107.7
C48 C47 C46 113.8(3)
C48 C47 H47A 108.8
C48 C47 H47B 108.8
C42 C43 H43A 109.3
C42 C43 H43B 109.3
H43A C43 H43B 108.0
C44 C43 C42 111.6(3)
C44 C43 H43A 109.3
C44 C43 H43B 109.3
H15A C15 H15B 108.0
C14 C15 H15A 109.4
C14 C15 H15B 109.4
C14 C15 C16 111.3(3)
C16 C15 H15A 109.4
C16 C15 H15B 109.4
C9 C10 H10A 109.6
C9 C10 H10B 109.6
C9 C10 C11 110.1(3)
H10A C10 H10B 108.1
C11 C10 H10A 109.6
C11 C10 H10B 109.6
C7 C8 H8A 109.5
C7 C8 H8B 109.5
C7 C8 H8C 109.5
H8A C8 H8B 109.5
H8A C8 H8C 109.5
H8B C8 H8C 109.5
C2 C3 C4 112.9(3)
C2 C3 H3A 109.0
C2 C3 H3B 109.0
C4 C3 H3A 109.0
C4 C3 H3B 109.0
H3A C3 H3B 107.8
C19 C20 H20A 109.5
C19 C20 H20B 109.5
C19 C20 H20C 109.5
H20A C20 H20B 109.5
H20A C20 H20C 109.5
H20B C20 H20C 109.5
C13 C14 H14A 109.4
C13 C14 H14B 109.4
C15 C14 C13 111.2(3)
C15 C14 H14A 109.4
C15 C14 H14B 109.4
H14A C14 H14B 108.0
C43 C44 H44A 109.5
C43 C44 H44B 109.5
C43 C44 H44C 109.5
H44A C44 H44B 109.5
H44A C44 H44C 109.5
H44B C44 H44C 109.5
C5 C6 C7 110.8(2)
C5 C6 H6A 109.5
C5 C6 H6B 109.5
C7 C6 H6A 109.5
C7 C6 H6B 109.5
H6A C6 H6B 108.1
C47 C48 H48A 109.5
C47 C48 H48B 109.5
C47 C48 H48C 109.5
H48A C48 H48B 109.5
H48A C48 H48C 109.5
H48B C48 H48C 109.5
C10 C11 H11A 108.6
C10 C11 H11B 108.6
H11A C11 H11B 107.6
C12 C11 C10 114.5(3)
C12 C11 H11A 108.6
C12 C11 H11B 108.6
C35 C36 H36A 109.5
C35 C36 H36B 109.5
C35 C36 H36C 109.5
H36A C36 H36B 109.5
H36A C36 H36C 109.5
H36B C36 H36C 109.5
C15 C16 H16A 109.5
C15 C16 H16B 109.5
C15 C16 H16C 109.5
H16A C16 H16B 109.5
H16A C16 H16C 109.5
H16B C16 H16C 109.5
C31 C32 H32A 109.5
C31 C32 H32B 109.5
C31 C32 H32C 109.5
H32A C32 H32B 109.5
H32A C32 H32C 109.5
H32B C32 H32C 109.5
C11 C12 H12A 109.5
C11 C12 H12B 109.5
C11 C12 H12C 109.5
H12A C12 H12B 109.5
H12A C12 H12C 109.5
H12B C12 H12C 109.5

loop_
_geom_bond_atom_site_label_1
_geom_bond_atom_site_label_2
_geom_bond_distance
Mo6 O3 2.2684(17)
Mo6 O12 1.8611(18)
Mo6 O4 2.3164(18)
Mo6 O11 2.0727(19)
Mo6 O24 1.7014(18)
Mo6 O18 1.6948(19)
Mo4 O6 2.3344(18)
Mo4 O2 2.2833(18)
Mo4 O10 1.9679(18)
Mo4 O9 1.8637(18)
Mo4 O22 1.7313(18)
Mo4 O16 1.7060(18)
Mo2 O1 2.2994(18)
Mo2 O5 2.3793(18)
Mo2 O7 1.9395(18)
Mo2 O8 1.9288(19)
Mo2 O20 1.7021(19)
Mo2 O14 1.7006(19)
Mo5 O6 2.3153(18)
Mo5 O3 2.2235(18)
Mo5 O11 2.0638(18)
Mo5 O10 1.8533(17)
Mo5 O23 1.7228(18)
Mo5 O17 1.6937(19)
Mo1 O1 2.3131(18)
Mo1 O12 1.9779(18)
Mo1 O4 2.3529(18)
Mo1 O7 1.9028(18)
Mo1 O19 1.6976(18)
Mo1 O13 1.7090(19)
Mo3 O5 2.3465(18)
Mo3 O2 2.3018(18)
Mo3 O9 1.9736(18)
Mo3 O8 1.8968(19)
Mo3 O21 1.7038(19)
Mo3 O15 1.7054(19)
Co1 O6 1.8948(18)
Co1 O3 1.9146(18)
Co1 O1 1.9071(18)
Co1 O5 1.9023(18)
Co1 O2 1.9032(18)
Co1 O4 1.9086(17)
O6 H6 0.8499(10)
O3 H3 0.8499(10)
O1 H1 0.8499(10)
O5 H5 0.8499(10)
O2 H2 0.8499(10)
O4 H4 0.8499(10)
O11 H11 0.8500(10)
N1 C5 1.511(4)
N1 C1 1.526(3)
N1 C9 1.529(4)
N1 C13 1.517(3)
N2 C21 1.516(3)
N2 C29 1.517(3)
N2 C25 1.521(3)
N2 C17 1.524(3)
N3 C41 1.519(3)
N3 C45 1.511(3)
N3 C37 1.526(3)
N3 C33 1.531(3)
C27 H27A 0.9700
C27 H27B 0.9700
C27 C26 1.522(4)
C27 C28 1.515(4)
C23 H23A 0.9700
C23 H23B 0.9700
C23 C22 1.524(4)
C23 C24 1.529(4)
C30 H30A 0.9700
C30 H30B 0.9700
C30 C29 1.525(4)
C30 C31 1.523(4)
C21 H21A 0.9700
C21 H21B 0.9700
C21 C22 1.516(4)
C22 H22A 0.9700
C22 H22B 0.9700
C29 H29A 0.9700
C29 H29B 0.9700
C46 H46A 0.9700
C46 H46B 0.9700
C46 C45 1.513(4)
C46 C47 1.535(4)
C26 H26A 0.9700
C26 H26B 0.9700
C26 C25 1.523(4)
C5 H5A 0.9700
C5 H5B 0.9700
C5 C6 1.513(4)
C24 H24A 0.9600
C24 H24B 0.9600
C24 H24C 0.9600
C25 H25A 0.9700
C25 H25B 0.9700
C41 H41A 0.9700
C41 H41B 0.9700
C41 C42 1.518(4)
C19 H19A 0.9700
C19 H19B 0.9700
C19 C18 1.526(4)
C19 C20 1.515(4)
C1 H1A 0.9700
C1 H1B 0.9700
C1 C2 1.507(4)
C45 H45A 0.9700
C45 H45B 0.9700
C18 H18A 0.9700
C18 H18B 0.9700
C18 C17 1.521(4)
C31 H31A 0.9700
C31 H31B 0.9700
C31 C32 1.516(4)
C17 H17A 0.9700
C17 H17B 0.9700
C7 H7A 0.9700
C7 H7B 0.9700
C7 C8 1.511(4)
C7 C6 1.519(4)
C38 H38A 0.9700
C38 H38B 0.9700
C38 C37 1.522(4)
C38 C39 1.513(4)
C2 H2A 0.9700
C2 H2B 0.9700
C2 C3 1.509(4)
C34 H34A 0.9700
C34 H34B 0.9700
C34 C35 1.517(4)
C34 C33 1.516(4)
C9 H9A 0.9700
C9 H9B 0.9700
C9 C10 1.526(4)
C37 H37A 0.9700
C37 H37B 0.9700
C13 H13A 0.9700
C13 H13B 0.9700
C13 C14 1.514(4)
C28 H28A 0.9600
C28 H28B 0.9600
C28 H28C 0.9600
C35 H35A 0.9700
C35 H35B 0.9700
C35 C36 1.508(4)
C4 H4A 0.9600
C4 H4B 0.9600
C4 H4C 0.9600
C4 C3 1.513(5)
C40 H40A 0.9600
C40 H40B 0.9600
C40 H40C 0.9600
C40 C39 1.508(4)
C42 H42A 0.9700
C42 H42B 0.9700
C42 C43 1.528(4)
C39 H39A 0.9700
C39 H39B 0.9700
C33 H33A 0.9700
C33 H33B 0.9700
C47 H47A 0.9700
C47 H47B 0.9700
C47 C48 1.504(4)
C43 H43A 0.9700
C43 H43B 0.9700
C43 C44 1.516(4)
C15 H15A 0.9700
C15 H15B 0.9700
C15 C14 1.508(4)
C15 C16 1.514(5)
C10 H10A 0.9700
C10 H10B 0.9700
C10 C11 1.528(4)
C8 H8A 0.9600
C8 H8B 0.9600
C8 H8C 0.9600
C3 H3A 0.9700
C3 H3B 0.9700
C20 H20A 0.9600
C20 H20B 0.9600
C20 H20C 0.9600
C14 H14A 0.9700
C14 H14B 0.9700
C44 H44A 0.9600
C44 H44B 0.9600
C44 H44C 0.9600
C6 H6A 0.9700
C6 H6B 0.9700
C48 H48A 0.9600
C48 H48B 0.9600
C48 H48C 0.9600
C11 H11A 0.9700
C11 H11B 0.9700
C11 C12 1.487(5)
C36 H36A 0.9600
C36 H36B 0.9600
C36 H36C 0.9600
C16 H16A 0.9600
C16 H16B 0.9600
C16 H16C 0.9600
C32 H32A 0.9600
C32 H32B 0.9600
C32 H32C 0.9600
C12 H12A 0.9600
C12 H12B 0.9600
C12 H12C 0.9600

loop_
_geom_torsion_atom_site_label_1
_geom_torsion_atom_site_label_2
_geom_torsion_atom_site_label_3
_geom_torsion_atom_site_label_4
_geom_torsion
O6 Mo4 O9 Mo3 -90.82(10)
O6 Mo5 O10 Mo4 19.84(9)
O3 Mo6 O12 Mo1 -89.61(10)
O3 Mo5 O10 Mo4 88.50(10)
O3 Co1 O6 Mo4 96.61(8)
O3 Co1 O6 Mo5 3.73(7)
O5 Mo3 O8 Mo2 20.97(10)
O5 Co1 O6 Mo4 -81.87(8)
O5 Co1 O6 Mo5 -174.75(7)
O2 Mo4 O9 Mo3 -22.58(9)
O2 Mo3 O8 Mo2 88.96(11)
O2 Co1 O6 Mo4 2.69(8)
O2 Co1 O6 Mo5 -90.19(8)
O4 Mo6 O12 Mo1 -21.90(8)
O4 Co1 O6 Mo4 179.98(8)
O4 Co1 O6 Mo5 87.10(8)
O11 Mo6 O12 Mo1 -53.8(2)
O11 Mo5 O10 Mo4 55.6(2)
O10 Mo4 O9 Mo3 -51.13(19)
O9 Mo3 O8 Mo2 52.5(2)
O23 Mo5 O10 Mo4 -66.29(12)
O21 Mo3 O8 Mo2 -71.58(12)
O24 Mo6 O12 Mo1 68.95(11)
O18 Mo6 O12 Mo1 179.71(10)
O22 Mo4 O9 Mo3 -177.83(10)
O17 Mo5 O10 Mo4 -177.20(10)
O16 Mo4 O9 Mo3 72.53(11)
O15 Mo3 O8 Mo2 179.89(11)
N1 C5 C6 C7 176.7(3)
N1 C1 C2 C3 -176.3(3)
N1 C9 C10 C11 -164.9(3)
N1 C13 C14 C15 178.7(3)
N2 C21 C22 C23 178.7(2)
N3 C41 C42 C43 -175.0(2)
C27 C26 C25 N2 175.2(2)
C21 N2 C29 C30 67.4(3)
C21 N2 C25 C26 52.5(3)
C21 N2 C17 C18 -171.7(2)
C29 N2 C21 C22 171.7(2)
C29 N2 C25 C26 -66.0(3)
C29 N2 C17 C18 -52.9(3)
C29 C30 C31 C32 -173.8(3)
C5 N1 C1 C2 57.3(3)
C5 N1 C9 C10 -59.5(3)
C5 N1 C13 C14 172.0(2)
C24 C23 C22 C21 176.7(2)
C25 N2 C21 C22 52.5(3)
C25 N2 C29 C30 -171.7(2)
C25 N2 C17 C18 66.7(3)
C41 N3 C45 C46 -61.3(3)
C41 N3 C37 C38 -59.4(3)
C41 N3 C33 C34 173.2(2)
C41 C42 C43 C44 -158.8(3)
C19 C18 C17 N2 -176.4(2)
C1 N1 C5 C6 56.4(3)
C1 N1 C9 C10 178.9(2)
C1 N1 C13 C14 -66.3(3)
C1 C2 C3 C4 -176.8(3)
C45 N3 C41 C42 -161.1(3)
C45 N3 C37 C38 60.7(3)
C45 N3 C33 C34 53.1(3)
C45 C46 C47 C48 68.2(4)
C31 C30 C29 N2 -162.5(2)
C17 N2 C21 C22 -67.0(3)
C17 N2 C29 C30 -52.3(3)
C17 N2 C25 C26 172.5(2)
C9 N1 C5 C6 -62.2(3)
C9 N1 C1 C2 178.5(2)
C9 N1 C13 C14 51.3(3)
C9 C10 C11 C12 -64.0(4)
C37 N3 C41 C42 -41.8(3)
C37 N3 C45 C46 177.6(2)
C37 N3 C33 C34 -66.3(3)
C37 C38 C39 C40 -175.5(3)
C13 N1 C5 C6 177.5(3)
C13 N1 C1 C2 -61.6(3)
C13 N1 C9 C10 58.6(3)
C28 C27 C26 C25 172.4(3)
C35 C34 C33 N3 -179.0(2)
C39 C38 C37 N3 160.5(2)
C33 N3 C41 C42 77.5(3)
C33 N3 C45 C46 57.6(3)
C33 N3 C37 C38 -177.8(2)
C33 C34 C35 C36 177.1(3)
C47 C46 C45 N3 -175.2(2)
C8 C7 C6 C5 -175.5(3)
C20 C19 C18 C17 -59.0(3)
C16 C15 C14 C13 172.3(3)
